data_8106775
loop_
_publ_author_name
'Dong, Meng-Ya'
'Mei, Xiang-Dong'
'Li, Yao-Fa'
'Zhang, Lan-Xiang'
'Pan, Wen-Liang'
'Gao, Zhan-Lin'
'Ning, Jun'

_publ_section_title
;
 Crystal structure of
 (E)-3-(4-tert-butyl)phenyl)-1-(3-chlorophenyl)prop-2-en-1-one, C18H17CIO
;
_journal_issue 1
_journal_name_full 'Zeitschrift f\"ur Kristallographie - New Crystal Structures'
_journal_page_first 29
_journal_page_last 30
_journal_paper_doi 10.1515/ncrs-2014-9076
_journal_volume 231
_journal_year 2016
_chemical_formula_moiety 'C18 H17 Cl O'
_chemical_formula_sum 'C18 H17 Cl O'
_chemical_formula_weight 284.76
_space_group_crystal_system monoclinic
_space_group_IT_number 14
_space_group_name_Hall '-P 2ybc'
_space_group_name_H-M_alt 'P 1 21/c 1'
_atom_sites_solution_hydrogens geom
_atom_sites_solution_primary iterative
_cell_angle_alpha 90
_cell_angle_beta 93.666(5)
_cell_angle_gamma 90
_cell_formula_units_Z 4
_cell_length_a 5.9172(3)
_cell_length_b 7.5758(6)
_cell_length_c 33.1334(16)
_cell_measurement_reflns_used 2367
_cell_measurement_temperature 180.00(10)
_cell_measurement_theta_max 28.1840
_cell_measurement_theta_min 3.2370
_cell_volume 1482.25(16)
_computing_cell_refinement
;
CrysAlisPro, Agilent Technologies,
Version 1.171.36.32 (release 02-08-2013 CrysAlis171 .NET)
(compiled Aug  2 2013,16:46:58)
;
_computing_data_collection
;
CrysAlisPro, Agilent Technologies,
Version 1.171.36.32 (release 02-08-2013 CrysAlis171 .NET)
(compiled Aug  2 2013,16:46:58)
;
_computing_data_reduction
;
CrysAlisPro, Agilent Technologies,
Version 1.171.36.32 (release 02-08-2013 CrysAlis171 .NET)
(compiled Aug  2 2013,16:46:58)
;
_computing_molecular_graphics
;
O. V. Dolomanov, L. J. Bourhis, R. J. Gildea, J. A. K. Howard and H. Puschmann,
OLEX2: a complete structure solution, refinement and analysis program.
J. Appl. Cryst. (2009). 42, 339-341.
;
_computing_publication_material
;
O. V. Dolomanov, L. J. Bourhis, R. J. Gildea, J. A. K. Howard and H. Puschmann,
OLEX2: a complete structure solution, refinement and analysis program.
J. Appl. Cryst. (2009). 42, 339-341.
;
_computing_structure_refinement
;
SHELXL, G.M. Sheldrick, Acta Cryst.
(2008). A64, 112-122
;
_computing_structure_solution 'SUPERFLIP, J. Appl. Cryst. (2007) 40, 786-790'
_diffrn_ambient_temperature 180.00(10)
_diffrn_detector_area_resol_mean 10.3914
_diffrn_measured_fraction_theta_full 0.9975
_diffrn_measured_fraction_theta_max 0.8604
_diffrn_measurement_details
;
#__ type_ start__ end____ width___ exp.time_
  1 omega   26.00   85.00   1.0000    1.5300
omega____ theta____ kappa____ phi______ frames
    -       10.7017   57.0000  -90.0000 59

#__ type_ start__ end____ width___ exp.time_
  2 omega   34.00   81.00   1.0000    1.5300
omega____ theta____ kappa____ phi______ frames
    -       10.7017 -178.0000  -90.0000 47

#__ type_ start__ end____ width___ exp.time_
  3 omega  -77.00   22.00   1.0000    1.5300
omega____ theta____ kappa____ phi______ frames
    -      -11.5610  -77.0000    0.0000 99
;
_diffrn_measurement_device_type 'SuperNova, Dual, Cu at zero, Atlas'
_diffrn_measurement_method '\w scans'
_diffrn_orient_matrix_UB_11 0.0566369000
_diffrn_orient_matrix_UB_12 -0.0586210000
_diffrn_orient_matrix_UB_13 -0.0126611000
_diffrn_orient_matrix_UB_21 -0.0808395000
_diffrn_orient_matrix_UB_22 0.0187382000
_diffrn_orient_matrix_UB_23 -0.0161645000
_diffrn_orient_matrix_UB_31 0.0684402000
_diffrn_orient_matrix_UB_32 0.0705457000
_diffrn_orient_matrix_UB_33 -0.0062198000
_diffrn_radiation_monochromator mirror
_diffrn_radiation_type 'Mo K\a'
_diffrn_radiation_wavelength 0.7107
_diffrn_reflns_av_R_equivalents 0.0387
_diffrn_reflns_av_unetI/netI 0.0544
_diffrn_reflns_Laue_measured_fraction_full 0.998
_diffrn_reflns_Laue_measured_fraction_max 0.998
_diffrn_reflns_limit_h_max 5
_diffrn_reflns_limit_h_min -7
_diffrn_reflns_limit_k_max 9
_diffrn_reflns_limit_k_min -8
_diffrn_reflns_limit_l_max 40
_diffrn_reflns_limit_l_min -40
_diffrn_reflns_number 6863
_diffrn_reflns_point_group_measured_fraction_full 0.998
_diffrn_reflns_point_group_measured_fraction_max 0.998
_diffrn_reflns_theta_full 25.242
_diffrn_reflns_theta_max 26.014
_diffrn_reflns_theta_min 3.263
_diffrn_source 'SuperNova (Mo) X-ray Source'
_exptl_absorpt_coefficient_mu 0.250
_exptl_absorpt_correction_T_max 1.00000
_exptl_absorpt_correction_T_min 0.75256
_exptl_absorpt_correction_type multi-scan
_exptl_absorpt_process_details
;
CrysAlisPro, Agilent Technologies,
Version 1.171.36.32 (release 02-08-2013 CrysAlis171 .NET)
(compiled Aug  2 2013,16:46:58)
Empirical absorption correction using spherical harmonics,
 implemented in SCALE3 ABSPACK scaling algorithm.
;
_exptl_crystal_colour colorless
_exptl_crystal_density_diffrn 1.276
_exptl_crystal_description blocks
_exptl_crystal_F_000 600
_exptl_crystal_size_max 0.2
_exptl_crystal_size_mid 0.2
_exptl_crystal_size_min 0.1
_refine_diff_density_max 0.197
_refine_diff_density_min -0.282
_refine_diff_density_rms 0.061
_refine_ls_extinction_coef .
_refine_ls_extinction_method none
_refine_ls_goodness_of_fit_ref 1.049
_refine_ls_hydrogen_treatment constr
_refine_ls_matrix_type full
_refine_ls_number_parameters 183
_refine_ls_number_reflns 2912
_refine_ls_number_restraints 0
_refine_ls_restrained_S_all 1.049
_refine_ls_R_factor_all 0.0682
_refine_ls_R_factor_gt 0.0453
_refine_ls_shift/su_max 0.001
_refine_ls_shift/su_mean 0.000
_refine_ls_structure_factor_coef Fsqd
_refine_ls_weighting_details 'w=1/[\s^2^(Fo^2^)+(0.0484P)^2^+0.0483P] where P=(Fo^2^+2Fc^2^)/3'
_refine_ls_weighting_scheme calc
_refine_ls_wR_factor_gt 0.0985
_refine_ls_wR_factor_ref 0.1116
_reflns_Friedel_coverage 0.000
_reflns_Friedel_fraction_full .
_reflns_Friedel_fraction_max .
_reflns_number_gt 2161
_reflns_number_total 2912
_reflns_threshold_expression 'I > 2\s(I)'
_cod_data_source_file suppl_ncrs-2014-9076_suppl.cif
_cod_data_source_block 1
_cod_original_cell_volume 1482.23(16)
_cod_database_code 8106775
_reflns_odcompleteness_completeness 99.75
_reflns_odcompleteness_iscentric 1
_reflns_odcompleteness_theta 25.97
_olex2_refinement_description
;
1. Fixed Uiso
 At 1.2 times of:
  All C(H) groups
 At 1.5 times of:
  All C(H,H,H) groups
2.a Ternary CH refined with riding coordinates:
 C16(H16)
2.b Aromatic/amide H refined with riding coordinates:
 C2(H2), C4(H4), C5(H5), C6(H6), C8(H8), C9(H9), C11(H11), C12(H12), C14(H14),
 C15(H15)
2.c Idealised Me refined as rotating group:
 C17(H17A,H17B,H17C), C18(H18A,H18B,H18C)
;
_shelx_estimated_absorpt_t_max 0.975
_shelx_estimated_absorpt_t_min 0.952
_shelx_space_group_comment
;
The symmetry employed for this shelxl refinement is uniquely defined
by the following loop, which should always be used as a source of
symmetry information in preference to the above space-group names.
They are only intended as comments.
;
_shelxl_version_number 2013-3
_publcif_info_exptl_table_max_cols 4
_publcif_info_exptl_table_use_headnotes n

loop_
_space_group_symop_operation_xyz
'x, y, z'
'-x, y+1/2, -z+1/2'
'-x, -y, -z'
'x, -y-1/2, z-1/2'

loop_
_atom_site_label
_atom_site_type_symbol
_atom_site_fract_x
_atom_site_fract_y
_atom_site_fract_z
_atom_site_U_iso_or_equiv
_atom_site_adp_type
_atom_site_occupancy
_atom_site_site_symmetry_order
_atom_site_calc_flag
_atom_site_refinement_flags_posn
_atom_site_refinement_flags_adp
_atom_site_refinement_flags_occupancy
_atom_site_disorder_assembly
_atom_site_disorder_group
C1 C 0.5801(3) 0.3341(3) 0.44599(5) 0.0264(4) Uani 1 1 d . . . . .
C2 C 0.4339(3) 0.3273(3) 0.41119(5) 0.0266(4) Uani 1 1 d . . . . .
H2 H 0.2869 0.2776 0.4122 0.032 Uiso 1 1 calc R U . . .
C3 C 0.5057(3) 0.3934(3) 0.37552(5) 0.0300(5) Uani 1 1 d . . . . .
C4 C 0.7177(3) 0.4691(3) 0.37340(6) 0.0354(5) Uani 1 1 d . . . . .
H4 H 0.7640 0.5148 0.3485 0.043 Uiso 1 1 calc R U . . .
C5 C 0.8607(3) 0.4772(3) 0.40783(6) 0.0371(5) Uani 1 1 d . . . . .
H5 H 1.0059 0.5298 0.4068 0.045 Uiso 1 1 calc R U . . .
C6 C 0.7941(3) 0.4095(3) 0.44386(6) 0.0319(5) Uani 1 1 d . . . . .
H6 H 0.8946 0.4143 0.4674 0.038 Uiso 1 1 calc R U . . .
C7 C 0.4980(3) 0.2661(3) 0.48471(5) 0.0295(5) Uani 1 1 d . . . . .
C8 C 0.6712(3) 0.2083(3) 0.51621(5) 0.0321(5) Uani 1 1 d . . . . .
H8 H 0.8206 0.1845 0.5088 0.039 Uiso 1 1 calc R U . . .
C9 C 0.6230(3) 0.1889(3) 0.55459(5) 0.0278(4) Uani 1 1 d . . . . .
H9 H 0.4717 0.2132 0.5609 0.033 Uiso 1 1 calc R U . . .
C10 C 0.7812(3) 0.1336(3) 0.58823(5) 0.0248(4) Uani 1 1 d . . . . .
C11 C 0.7249(3) 0.1646(3) 0.62773(5) 0.0300(5) Uani 1 1 d . . . . .
H11 H 0.5821 0.2153 0.6325 0.036 Uiso 1 1 calc R U . . .
C12 C 0.8741(3) 0.1226(3) 0.66032(5) 0.0321(5) Uani 1 1 d . . . . .
H12 H 0.8330 0.1471 0.6870 0.038 Uiso 1 1 calc R U . . .
C13 C 1.0822(3) 0.0456(3) 0.65462(5) 0.0264(4) Uani 1 1 d . . . . .
C14 C 1.1349(3) 0.0105(3) 0.61517(5) 0.0286(5) Uani 1 1 d . . . . .
H14 H 1.2748 -0.0451 0.6106 0.034 Uiso 1 1 calc R U . . .
C15 C 0.9891(3) 0.0544(3) 0.58240(5) 0.0287(5) Uani 1 1 d . . . . .
H15 H 1.0310 0.0303 0.5557 0.034 Uiso 1 1 calc R U . . .
C16 C 1.2461(3) -0.0016(3) 0.69027(5) 0.0334(5) Uani 1 1 d . . . . .
H16 H 1.3823 -0.0575 0.6792 0.040 Uiso 1 1 calc R U . . .
C17 C 1.3256(3) 0.1626(3) 0.71406(6) 0.0408(6) Uani 1 1 d . . . . .
H17A H 1.1949 0.2210 0.7250 0.061 Uiso 1 1 calc R U . . .
H17B H 1.3996 0.2440 0.6961 0.061 Uiso 1 1 calc R U . . .
H17C H 1.4332 0.1278 0.7364 0.061 Uiso 1 1 calc R U . . .
C18 C 1.1438(4) -0.1346(4) 0.71835(7) 0.0576(7) Uani 1 1 d . . . . .
H18A H 1.0078 -0.0840 0.7292 0.086 Uiso 1 1 calc R U . . .
H18B H 1.2544 -0.1629 0.7407 0.086 Uiso 1 1 calc R U . . .
H18C H 1.1032 -0.2424 0.7032 0.086 Uiso 1 1 calc R U . . .
Cl1 Cl 0.32640(8) 0.38231(8) 0.33164(2) 0.0443(2) Uani 1 1 d . . . . .
O1 O 0.2954(2) 0.2590(2) 0.48992(4) 0.0402(4) Uani 1 1 d . . . . .

loop_
_atom_site_aniso_label
_atom_site_aniso_U_11
_atom_site_aniso_U_22
_atom_site_aniso_U_33
_atom_site_aniso_U_23
_atom_site_aniso_U_13
_atom_site_aniso_U_12
C1 0.0269(9) 0.0239(12) 0.0279(9) -0.0037(8) -0.0024(8) 0.0081(8)
C2 0.0248(9) 0.0247(12) 0.0301(9) -0.0023(8) -0.0004(8) 0.0044(8)
C3 0.0323(10) 0.0287(12) 0.0286(9) -0.0005(9) -0.0023(8) 0.0066(9)
C4 0.0395(11) 0.0275(13) 0.0399(11) 0.0085(10) 0.0078(9) 0.0066(9)
C5 0.0282(10) 0.0301(14) 0.0530(13) 0.0017(10) 0.0018(9) 0.0003(9)
C6 0.0294(10) 0.0274(13) 0.0377(10) -0.0045(9) -0.0073(8) 0.0057(9)
C7 0.0309(10) 0.0298(13) 0.0274(9) -0.0062(9) -0.0025(8) 0.0058(9)
C8 0.0302(10) 0.0367(14) 0.0292(10) -0.0005(9) -0.0011(8) 0.0090(9)
C9 0.0262(9) 0.0263(12) 0.0308(10) -0.0012(9) -0.0001(8) 0.0015(8)
C10 0.0247(9) 0.0231(12) 0.0265(9) 0.0009(8) -0.0002(7) -0.0026(8)
C11 0.0252(9) 0.0342(13) 0.0310(9) 0.0034(9) 0.0058(8) 0.0052(8)
C12 0.0321(10) 0.0413(14) 0.0232(9) 0.0009(9) 0.0056(8) 0.0038(9)
C13 0.0247(9) 0.0283(12) 0.0261(9) 0.0029(8) 0.0003(8) -0.0014(8)
C14 0.0258(9) 0.0277(12) 0.0325(10) 0.0004(9) 0.0030(8) 0.0037(8)
C15 0.0318(10) 0.0313(13) 0.0230(9) -0.0025(9) 0.0020(8) 0.0024(9)
C16 0.0282(9) 0.0420(14) 0.0295(10) 0.0047(9) -0.0010(8) 0.0037(9)
C17 0.0380(11) 0.0527(17) 0.0314(10) -0.0029(10) -0.0008(9) -0.0013(10)
C18 0.0487(13) 0.067(2) 0.0552(14) 0.0312(14) -0.0127(11) -0.0100(13)
Cl1 0.0488(3) 0.0545(4) 0.0281(3) 0.0012(2) -0.0082(2) 0.0066(3)
O1 0.0286(7) 0.0595(12) 0.0322(7) 0.0018(7) -0.0004(6) 0.0059(7)

loop_
_atom_type_symbol
_atom_type_description
_atom_type_scat_dispersion_real
_atom_type_scat_dispersion_imag
_atom_type_scat_source
C C 0.0033 0.0016 'International Tables Vol C Tables 4.2.6.8 and 6.1.1.4'
H H 0.0000 0.0000 'International Tables Vol C Tables 4.2.6.8 and 6.1.1.4'
Cl Cl 0.1484 0.1585 'International Tables Vol C Tables 4.2.6.8 and 6.1.1.4'
O O 0.0106 0.0060 'International Tables Vol C Tables 4.2.6.8 and 6.1.1.4'

loop_
_geom_angle_atom_site_label_1
_geom_angle_atom_site_label_2
_geom_angle_atom_site_label_3
_geom_angle
_geom_angle_site_symmetry_1
_geom_angle_site_symmetry_3
C2 C1 C7 118.56(16) . .
C6 C1 C2 119.33(17) . .
C6 C1 C7 122.07(15) . .
C1 C2 H2 120.5 . .
C3 C2 C1 119.08(17) . .
C3 C2 H2 120.5 . .
C2 C3 C4 121.67(17) . .
C2 C3 Cl1 119.52(14) . .
C4 C3 Cl1 118.80(15) . .
C3 C4 H4 120.4 . .
C5 C4 C3 119.11(18) . .
C5 C4 H4 120.4 . .
C4 C5 H5 119.8 . .
C4 C5 C6 120.40(18) . .
C6 C5 H5 119.8 . .
C1 C6 H6 119.8 . .
C5 C6 C1 120.40(17) . .
C5 C6 H6 119.8 . .
C8 C7 C1 117.35(16) . .
O1 C7 C1 120.82(15) . .
O1 C7 C8 121.82(17) . .
C7 C8 H8 119.1 . .
C9 C8 C7 121.73(17) . .
C9 C8 H8 119.1 . .
C8 C9 H9 116.9 . .
C8 C9 C10 126.29(17) . .
C10 C9 H9 116.9 . .
C11 C10 C9 119.09(16) . .
C11 C10 C15 118.02(16) . .
C15 C10 C9 122.88(16) . .
C10 C11 H11 119.5 . .
C12 C11 C10 120.99(16) . .
C12 C11 H11 119.5 . .
C11 C12 H12 119.4 . .
C13 C12 C11 121.14(16) . .
C13 C12 H12 119.4 . .
C12 C13 C14 117.60(15) . .
C12 C13 C16 121.37(16) . .
C14 C13 C16 121.02(16) . .
C13 C14 H14 119.1 . .
C15 C14 C13 121.79(16) . .
C15 C14 H14 119.1 . .
C10 C15 H15 119.8 . .
C14 C15 C10 120.42(16) . .
C14 C15 H15 119.8 . .
C13 C16 H16 107.7 . .
C13 C16 C17 111.64(17) . .
C13 C16 C18 111.76(15) . .
C17 C16 H16 107.7 . .
C18 C16 H16 107.7 . .
C18 C16 C17 110.13(18) . .
C16 C17 H17A 109.5 . .
C16 C17 H17B 109.5 . .
C16 C17 H17C 109.5 . .
H17A C17 H17B 109.5 . .
H17A C17 H17C 109.5 . .
H17B C17 H17C 109.5 . .
C16 C18 H18A 109.5 . .
C16 C18 H18B 109.5 . .
C16 C18 H18C 109.5 . .
H18A C18 H18B 109.5 . .
H18A C18 H18C 109.5 . .
H18B C18 H18C 109.5 . .

loop_
_geom_bond_atom_site_label_1
_geom_bond_atom_site_label_2
_geom_bond_distance
_geom_bond_site_symmetry_2
C1 C2 1.397(2) .
C1 C6 1.395(3) .
C1 C7 1.492(3) .
C2 H2 0.9500 .
C2 C3 1.376(3) .
C3 C4 1.385(3) .
C3 Cl1 1.7464(17) .
C4 H4 0.9500 .
C4 C5 1.377(3) .
C5 H5 0.9500 .
C5 C6 1.380(3) .
C6 H6 0.9500 .
C7 C8 1.481(2) .
C7 O1 1.223(2) .
C8 H8 0.9500 .
C8 C9 1.329(2) .
C9 H9 0.9500 .
C9 C10 1.470(2) .
C10 C11 1.391(2) .
C10 C15 1.393(2) .
C11 H11 0.9500 .
C11 C12 1.387(2) .
C12 H12 0.9500 .
C12 C13 1.386(2) .
C13 C14 1.389(2) .
C13 C16 1.522(2) .
C14 H14 0.9500 .
C14 C15 1.384(2) .
C15 H15 0.9500 .
C16 H16 1.0000 .
C16 C17 1.530(3) .
C16 C18 1.523(3) .
C17 H17A 0.9800 .
C17 H17B 0.9800 .
C17 H17C 0.9800 .
C18 H18A 0.9800 .
C18 H18B 0.9800 .
C18 H18C 0.9800 .

loop_
_publcif_info_datablock.id
_publcif_info_datablock.publ_exptl
_publcif_info_datablock.publ_geom
_publcif_info_datablock.structure
{ae5da094-0ca1-437c-a08e-56db2876bc51} y y y

loop_
_publcif_info_exptl_table_extra_item
sin_theta_over_lambda_max

loop_
_publcif_info_tables.block_id
_publcif_info_tables.reference_item
{ae5da094-0ca1-437c-a08e-56db2876bc51} '_publcif_info_datablock.publ_exptl'
